data_4119108
loop_
_publ_author_name
'Lee, Han'
'Jordan, Richard F.'

_publ_section_title
;
 Unusual Reactivity of Tris(pyrazolyl)borate Zirconium Benzyl Complexes
;
_journal_issue 26
_journal_name_full 'Journal of the American Chemical Society'
_journal_page_first 9384
_journal_page_last 9385
_journal_paper_doi 10.1021/ja0527673
_journal_volume 127
_journal_year 2005
_chemical_formula_sum 'C57 H47 B2 Cl2 F20 N6 P Zr'
_chemical_formula_weight 1410.72
_chemical_name_systematic
; 
 ? 
;
_space_group_IT_number 14
_symmetry_space_group_name_Hall '-P 2ybc'
_symmetry_space_group_name_H-M 'P 1 21/c 1'
_atom_sites_solution_hydrogens geom
_atom_sites_solution_primary direct
_atom_sites_solution_secondary difmap
_audit_creation_method SHELXL-97
_cell_angle_alpha 90.00
_cell_angle_beta 92.62(3)
_cell_angle_gamma 90.00
_cell_formula_units_Z 4
_cell_length_a 10.793(2)
_cell_length_b 28.245(6)
_cell_length_c 19.166(4)
_cell_measurement_temperature 100(2)
_cell_volume 5837(2)
_computing_structure_refinement 'SHELXL-97 (Sheldrick, 1997)'
_computing_structure_solution 'SHELXS-97 (Sheldrick, 1990)'
_diffrn_ambient_temperature 100(2)
_diffrn_measured_fraction_theta_full 0.950
_diffrn_measured_fraction_theta_max 0.950
_diffrn_radiation_monochromator graphite
_diffrn_radiation_source 'fine-focus sealed tube'
_diffrn_radiation_type MoK\a
_diffrn_radiation_wavelength 0.71073
_diffrn_reflns_av_R_equivalents 0.0510
_diffrn_reflns_av_sigmaI/netI 0.0526
_diffrn_reflns_limit_h_max 12
_diffrn_reflns_limit_h_min -12
_diffrn_reflns_limit_k_max 32
_diffrn_reflns_limit_k_min -31
_diffrn_reflns_limit_l_max 22
_diffrn_reflns_limit_l_min -22
_diffrn_reflns_number 27891
_diffrn_reflns_theta_full 25.02
_diffrn_reflns_theta_max 25.02
_diffrn_reflns_theta_min 1.79
_exptl_absorpt_coefficient_mu 0.417
_exptl_absorpt_correction_T_max 0.9213
_exptl_absorpt_correction_T_min 0.8852
_exptl_absorpt_correction_type multi-scan
_exptl_absorpt_process_details
;
SADABS, SHELXTL (version 5.1) program library 
(G. Sheldrick, Bruker Analytical X-ray Systems, Madison, WI)
;
_exptl_crystal_density_diffrn 1.605
_exptl_crystal_density_method 'not measured'
_exptl_crystal_F_000 2840
_exptl_crystal_size_max 0.30
_exptl_crystal_size_mid 0.20
_exptl_crystal_size_min 0.20
_refine_diff_density_max 1.535
_refine_diff_density_min -1.123
_refine_diff_density_rms 0.082
_refine_ls_extinction_method none
_refine_ls_goodness_of_fit_ref 1.081
_refine_ls_hydrogen_treatment constr
_refine_ls_matrix_type full
_refine_ls_number_parameters 813
_refine_ls_number_reflns 9791
_refine_ls_number_restraints 0
_refine_ls_restrained_S_all 1.081
_refine_ls_R_factor_all 0.0621
_refine_ls_R_factor_gt 0.0533
_refine_ls_shift/su_max 0.010
_refine_ls_shift/su_mean 0.000
_refine_ls_structure_factor_coef Fsqd
_refine_ls_weighting_details 'calc w=1/[\s^2^(Fo^2^)+(0.0434P)^2^+10.3869P] where P=(Fo^2^+2Fc^2^)/3'
_refine_ls_weighting_scheme calc
_refine_ls_wR_factor_gt 0.1153
_refine_ls_wR_factor_ref 0.1199
_reflns_number_gt 8524
_reflns_number_total 9791
_reflns_threshold_expression >2sigma(I)
_cod_data_source_file ja0527673sup3.cif
_cod_data_source_block hlee09s
_cod_original_sg_symbol_H-M P21/c
_cod_database_code 4119108

loop_
_symmetry_equiv_pos_as_xyz
'x, y, z'
'-x, y+1/2, -z+1/2'
'-x, -y, -z'
'x, -y-1/2, z-1/2'

loop_
_atom_site_label
_atom_site_type_symbol
_atom_site_fract_x
_atom_site_fract_y
_atom_site_fract_z
_atom_site_U_iso_or_equiv
_atom_site_adp_type
_atom_site_occupancy
_atom_site_symmetry_multiplicity
_atom_site_calc_flag
_atom_site_refinement_flags
B1 B 0.5516(4) 0.18217(14) 0.3457(2) 0.0161(8) Uani 1 1 d .
B2 B 0.9995(4) 0.10790(14) 0.7035(2) 0.0163(9) Uani 1 1 d .
C1 C 0.5694(3) 0.03751(13) 0.10509(19) 0.0204(8) Uani 1 1 d .
C2 C 0.6048(4) -0.01143(13) 0.1294(2) 0.0260(9) Uani 1 1 d .
H2A H 0.6376 -0.0101 0.1779 0.039 Uiso 1 1 calc R
H2B H 0.6683 -0.0242 0.0997 0.039 Uiso 1 1 calc R
H2C H 0.5315 -0.0319 0.1264 0.039 Uiso 1 1 calc R
C3 C 0.5605(4) 0.05490(13) 0.0378(2) 0.0248(9) Uani 1 1 d .
H3 H 0.5774 0.0381 -0.0037 0.030 Uiso 1 1 calc R
C4 C 0.5222(4) 0.10166(14) 0.0423(2) 0.0279(9) Uani 1 1 d .
C5 C 0.4932(6) 0.13618(16) -0.0150(2) 0.0468(13) Uani 1 1 d .
H5A H 0.4128 0.1511 -0.0077 0.070 Uiso 1 1 calc R
H5B H 0.4899 0.1196 -0.0600 0.070 Uiso 1 1 calc R
H5C H 0.5578 0.1606 -0.0150 0.070 Uiso 1 1 calc R
C6 C 0.2781(3) 0.11578(13) 0.2278(2) 0.0230(8) Uani 1 1 d .
H6A H 0.2422 0.0913 0.1958 0.028 Uiso 1 1 calc R
H6B H 0.2524 0.1110 0.2762 0.028 Uiso 1 1 calc R
C7 C 0.2631(3) 0.16466(13) 0.20190(19) 0.0190(8) Uani 1 1 d .
C8 C 0.2729(3) 0.17518(14) 0.1303(2) 0.0238(9) Uani 1 1 d .
H8 H 0.2796 0.1500 0.0978 0.029 Uiso 1 1 calc R
C9 C 0.2728(4) 0.22143(14) 0.1063(2) 0.0245(9) Uani 1 1 d .
H9 H 0.2785 0.2276 0.0579 0.029 Uiso 1 1 calc R
C10 C 0.2644(3) 0.25882(14) 0.1529(2) 0.0243(9) Uani 1 1 d .
H10 H 0.2658 0.2906 0.1367 0.029 Uiso 1 1 calc R
C11 C 0.2539(3) 0.24905(14) 0.2236(2) 0.0227(8) Uani 1 1 d .
H11 H 0.2472 0.2744 0.2558 0.027 Uiso 1 1 calc R
C12 C 0.2532(3) 0.20296(13) 0.2477(2) 0.0217(8) Uani 1 1 d .
H12 H 0.2459 0.1971 0.2961 0.026 Uiso 1 1 calc R
C13 C 0.7794(3) 0.14701(13) 0.37802(19) 0.0188(8) Uani 1 1 d .
C14 C 0.8083(4) 0.17087(14) 0.44644(19) 0.0245(9) Uani 1 1 d .
H14A H 0.8144 0.2051 0.4392 0.037 Uiso 1 1 calc R
H14B H 0.8873 0.1589 0.4666 0.037 Uiso 1 1 calc R
H14C H 0.7421 0.1642 0.4784 0.037 Uiso 1 1 calc R
C15 C 0.8571(3) 0.12004(12) 0.3385(2) 0.0214(8) Uani 1 1 d .
H15 H 0.9403 0.1113 0.3509 0.026 Uiso 1 1 calc R
C16 C 0.7903(3) 0.10819(12) 0.27743(19) 0.0201(8) Uani 1 1 d .
C17 C 0.8323(4) 0.08086(14) 0.2161(2) 0.0273(9) Uani 1 1 d .
H17A H 0.8090 0.0475 0.2209 0.041 Uiso 1 1 calc R
H17B H 0.9226 0.0834 0.2140 0.041 Uiso 1 1 calc R
H17C H 0.7928 0.0938 0.1731 0.041 Uiso 1 1 calc R
C18 C 0.6164(3) 0.26493(12) 0.28826(19) 0.0167(8) Uani 1 1 d .
C19 C 0.6548(4) 0.29247(13) 0.35236(19) 0.0212(8) Uani 1 1 d .
H19A H 0.5826 0.2975 0.3807 0.032 Uiso 1 1 calc R
H19B H 0.6885 0.3232 0.3388 0.032 Uiso 1 1 calc R
H19C H 0.7184 0.2748 0.3796 0.032 Uiso 1 1 calc R
C20 C 0.6306(3) 0.27726(12) 0.21956(19) 0.0179(8) Uani 1 1 d .
H20 H 0.6626 0.3063 0.2030 0.021 Uiso 1 1 calc R
C21 C 0.5891(3) 0.23915(12) 0.17912(18) 0.0165(8) Uani 1 1 d .
C22 C 0.5920(4) 0.23350(14) 0.10176(19) 0.0245(9) Uani 1 1 d .
H22A H 0.6578 0.2112 0.0906 0.037 Uiso 1 1 calc R
H22B H 0.6083 0.2643 0.0804 0.037 Uiso 1 1 calc R
H22C H 0.5119 0.2214 0.0835 0.037 Uiso 1 1 calc R
C24 C 0.5162(3) 0.19838(13) 0.42255(18) 0.0176(8) Uani 1 1 d .
H24A H 0.5338 0.1719 0.4554 0.021 Uiso 1 1 calc R
H24B H 0.5702 0.2252 0.4374 0.021 Uiso 1 1 calc R
C25 C 0.3820(3) 0.21318(12) 0.42797(17) 0.0176(8) Uani 1 1 d .
C26 C 0.2963(4) 0.18249(14) 0.45572(19) 0.0232(8) Uani 1 1 d .
H26 H 0.3243 0.1527 0.4734 0.028 Uiso 1 1 calc R
C27 C 0.1725(4) 0.19359(14) 0.4586(2) 0.0260(9) Uani 1 1 d .
H27 H 0.1164 0.1713 0.4768 0.031 Uiso 1 1 calc R
C28 C 0.1295(4) 0.23735(14) 0.4347(2) 0.0256(9) Uani 1 1 d .
H28 H 0.0442 0.2454 0.4367 0.031 Uiso 1 1 calc R
C29 C 0.2127(4) 0.26889(14) 0.40827(19) 0.0229(8) Uani 1 1 d .
H29 H 0.1846 0.2991 0.3926 0.028 Uiso 1 1 calc R
C30 C 0.3371(3) 0.25715(13) 0.40419(18) 0.0202(8) Uani 1 1 d .
H30 H 0.3925 0.2792 0.3850 0.024 Uiso 1 1 calc R
C31 C 0.4115(4) 0.06744(14) 0.39360(19) 0.0278(9) Uani 1 1 d .
H31A H 0.4077 0.0387 0.4220 0.042 Uiso 1 1 calc R
H31B H 0.3283 0.0811 0.3873 0.042 Uiso 1 1 calc R
H31C H 0.4670 0.0904 0.4173 0.042 Uiso 1 1 calc R
C32 C 0.6119(4) 0.02128(14) 0.3348(2) 0.0274(9) Uani 1 1 d .
H32A H 0.6699 0.0430 0.3592 0.041 Uiso 1 1 calc R
H32B H 0.6497 0.0088 0.2931 0.041 Uiso 1 1 calc R
H32C H 0.5923 -0.0049 0.3659 0.041 Uiso 1 1 calc R
C33 C 0.3660(4) 0.00571(13) 0.2774(2) 0.0284(9) Uani 1 1 d .
H33A H 0.3672 -0.0201 0.3115 0.043 Uiso 1 1 calc R
H33B H 0.3937 -0.0062 0.2327 0.043 Uiso 1 1 calc R
H33C H 0.2815 0.0182 0.2711 0.043 Uiso 1 1 calc R
C34 C 0.9204(3) 0.07864(12) 0.64134(17) 0.0143(7) Uani 1 1 d .
C35 C 0.8145(3) 0.09332(12) 0.60360(18) 0.0151(7) Uani 1 1 d .
C36 C 0.7528(3) 0.06632(13) 0.55274(18) 0.0182(8) Uani 1 1 d .
C37 C 0.7952(3) 0.02141(13) 0.53803(18) 0.0203(8) Uani 1 1 d .
C38 C 0.8959(3) 0.00445(12) 0.57569(19) 0.0203(8) Uani 1 1 d .
C39 C 0.9555(3) 0.03246(12) 0.62557(18) 0.0169(8) Uani 1 1 d .
C40 C 0.9694(3) 0.16540(12) 0.70402(18) 0.0141(7) Uani 1 1 d .
C41 C 0.9724(3) 0.19082(12) 0.64229(18) 0.0151(7) Uani 1 1 d .
C42 C 0.9513(3) 0.23886(13) 0.63621(19) 0.0199(8) Uani 1 1 d .
C43 C 0.9305(3) 0.26499(12) 0.6951(2) 0.0214(8) Uani 1 1 d .
C44 C 0.9311(3) 0.24224(13) 0.75832(19) 0.0195(8) Uani 1 1 d .
C45 C 0.9506(3) 0.19391(12) 0.76192(17) 0.0150(7) Uani 1 1 d .
C46 C 1.1514(3) 0.10740(12) 0.69281(18) 0.0147(7) Uani 1 1 d .
C47 C 1.2095(3) 0.09863(12) 0.63098(18) 0.0167(8) Uani 1 1 d .
C48 C 1.3369(3) 0.10058(12) 0.62503(18) 0.0167(8) Uani 1 1 d .
C49 C 1.4130(3) 0.11206(12) 0.6820(2) 0.0194(8) Uani 1 1 d .
C50 C 1.3604(3) 0.12250(12) 0.74413(19) 0.0191(8) Uani 1 1 d .
C51 C 1.2334(3) 0.12024(12) 0.74793(18) 0.0175(8) Uani 1 1 d .
C52 C 0.9571(3) 0.08017(12) 0.77458(18) 0.0149(7) Uani 1 1 d .
C53 C 0.8362(3) 0.08543(12) 0.79627(18) 0.0160(7) Uani 1 1 d .
C54 C 0.7889(3) 0.06221(13) 0.85181(19) 0.0200(8) Uani 1 1 d .
C55 C 0.8609(4) 0.02978(13) 0.88864(19) 0.0227(8) Uani 1 1 d .
C56 C 0.9799(4) 0.02189(13) 0.86910(19) 0.0229(9) Uani 1 1 d .
C57 C 1.0245(3) 0.04690(13) 0.81375(19) 0.0188(8) Uani 1 1 d .
C58 C 0.0052(8) 0.3604(2) 0.4999(6) 0.124(4) Uani 1 1 d .
H58A H 0.0336 0.3396 0.5389 0.149 Uiso 1 1 calc R
H58B H 0.0075 0.3413 0.4567 0.149 Uiso 1 1 calc R
Cl1 Cl -0.15107(15) 0.37380(6) 0.51230(8) 0.0703(7) Uani 0.970(5) 1 d P
Cl2 Cl 0.10746(17) 0.40161(7) 0.49401(10) 0.0832(8) Uani 0.962(6) 1 d P
F1 F 0.76502(18) 0.13652(7) 0.61397(10) 0.0182(4) Uani 1 1 d .
F2 F 0.65152(19) 0.08316(8) 0.51732(11) 0.0247(5) Uani 1 1 d .
F3 F 0.7369(2) -0.00457(7) 0.48808(11) 0.0278(5) Uani 1 1 d .
F4 F 0.9383(2) -0.03988(7) 0.56310(11) 0.0288(5) Uani 1 1 d .
F5 F 1.05475(19) 0.01270(7) 0.66071(11) 0.0231(5) Uani 1 1 d .
F6 F 0.99676(19) 0.16800(7) 0.58263(10) 0.0202(5) Uani 1 1 d .
F7 F 0.9515(2) 0.26020(7) 0.57319(11) 0.0282(5) Uani 1 1 d .
F8 F 0.9099(2) 0.31189(7) 0.69039(12) 0.0322(6) Uani 1 1 d .
F9 F 0.9099(2) 0.26703(7) 0.81646(11) 0.0261(5) Uani 1 1 d .
F10 F 0.94832(19) 0.17494(7) 0.82696(10) 0.0196(5) Uani 1 1 d .
F11 F 1.14384(18) 0.08738(7) 0.57182(10) 0.0193(4) Uani 1 1 d .
F12 F 1.38780(19) 0.09018(7) 0.56404(11) 0.0224(5) Uani 1 1 d .
F13 F 1.53651(19) 0.11269(8) 0.67667(12) 0.0277(5) Uani 1 1 d .
F14 F 1.4327(2) 0.13433(8) 0.80074(11) 0.0279(5) Uani 1 1 d .
F15 F 1.18792(19) 0.13189(7) 0.81037(10) 0.0219(5) Uani 1 1 d .
F16 F 0.75833(18) 0.11529(7) 0.76080(10) 0.0197(5) Uani 1 1 d .
F17 F 0.6709(2) 0.07037(8) 0.86995(11) 0.0273(5) Uani 1 1 d .
F18 F 0.8148(2) 0.00649(8) 0.94282(12) 0.0370(6) Uani 1 1 d .
F19 F 1.0530(2) -0.00928(8) 0.90426(12) 0.0339(6) Uani 1 1 d .
F20 F 1.14270(19) 0.03640(7) 0.79790(11) 0.0230(5) Uani 1 1 d .
N1 N 0.5388(3) 0.07197(10) 0.14949(15) 0.0180(7) Uani 1 1 d .
N2 N 0.5105(3) 0.11257(10) 0.11013(15) 0.0206(7) Uani 1 1 d .
N3 N 0.6685(3) 0.14986(10) 0.34247(14) 0.0153(6) Uani 1 1 d .
N4 N 0.6741(3) 0.12588(10) 0.27963(15) 0.0172(6) Uani 1 1 d .
N5 N 0.5657(3) 0.22115(10) 0.28913(14) 0.0145(6) Uani 1 1 d .
N6 N 0.5488(3) 0.20478(10) 0.22132(14) 0.0142(6) Uani 1 1 d .
P1 P 0.47002(9) 0.05292(3) 0.30907(5) 0.0195(2) Uani 1 1 d .
Zr1 Zr 0.48674(3) 0.127651(11) 0.218452(17) 0.01420(10) Uani 1 1 d .

loop_
_atom_site_aniso_label
_atom_site_aniso_U_11
_atom_site_aniso_U_22
_atom_site_aniso_U_33
_atom_site_aniso_U_23
_atom_site_aniso_U_13
_atom_site_aniso_U_12
B1 0.017(2) 0.014(2) 0.018(2) -0.0027(16) 0.0000(17) 0.0004(16)
B2 0.016(2) 0.015(2) 0.018(2) -0.0015(16) 0.0035(17) 0.0041(16)
C1 0.021(2) 0.0159(19) 0.024(2) -0.0032(15) -0.0001(16) -0.0008(15)
C2 0.031(2) 0.020(2) 0.026(2) -0.0053(16) -0.0035(18) 0.0033(17)
C3 0.035(2) 0.021(2) 0.018(2) -0.0070(15) 0.0042(17) -0.0034(17)
C4 0.039(2) 0.027(2) 0.018(2) -0.0041(16) 0.0045(18) -0.0029(18)
C5 0.091(4) 0.032(3) 0.017(2) 0.0016(18) 0.008(2) 0.004(2)
C6 0.024(2) 0.023(2) 0.021(2) 0.0006(15) -0.0007(16) -0.0040(16)
C7 0.0139(18) 0.024(2) 0.019(2) 0.0005(15) -0.0013(15) -0.0015(15)
C8 0.018(2) 0.029(2) 0.023(2) -0.0067(16) -0.0059(16) -0.0003(16)
C9 0.024(2) 0.031(2) 0.019(2) 0.0052(16) -0.0019(16) 0.0031(17)
C10 0.020(2) 0.022(2) 0.032(2) 0.0048(16) 0.0009(17) 0.0078(16)
C11 0.018(2) 0.026(2) 0.024(2) -0.0023(16) 0.0010(16) 0.0046(16)
C12 0.018(2) 0.029(2) 0.019(2) 0.0017(16) 0.0021(15) 0.0027(16)
C13 0.021(2) 0.0150(19) 0.020(2) 0.0062(14) -0.0016(15) -0.0060(15)
C14 0.023(2) 0.032(2) 0.018(2) 0.0027(16) -0.0048(16) -0.0036(17)
C15 0.0161(19) 0.017(2) 0.031(2) 0.0050(16) -0.0017(16) 0.0026(15)
C16 0.022(2) 0.0130(19) 0.026(2) 0.0038(15) 0.0030(16) -0.0001(15)
C17 0.024(2) 0.021(2) 0.037(2) -0.0046(17) 0.0048(18) 0.0021(16)
C18 0.0156(18) 0.0132(18) 0.022(2) -0.0005(14) 0.0046(15) 0.0001(14)
C19 0.025(2) 0.0156(19) 0.023(2) -0.0031(15) 0.0057(16) -0.0056(15)
C20 0.0188(19) 0.0132(18) 0.022(2) 0.0027(14) 0.0024(15) -0.0018(14)
C21 0.0151(18) 0.0167(19) 0.0180(19) 0.0036(14) 0.0024(15) 0.0003(14)
C22 0.031(2) 0.025(2) 0.018(2) 0.0059(16) 0.0021(17) -0.0067(17)
C24 0.022(2) 0.0157(19) 0.0148(18) 0.0005(14) 0.0010(15) -0.0013(15)
C25 0.022(2) 0.021(2) 0.0097(17) -0.0033(14) 0.0018(15) -0.0040(15)
C26 0.028(2) 0.021(2) 0.021(2) 0.0016(15) 0.0047(17) -0.0017(16)
C27 0.025(2) 0.032(2) 0.022(2) -0.0006(17) 0.0094(17) -0.0052(17)
C28 0.019(2) 0.037(2) 0.022(2) -0.0010(17) 0.0044(16) 0.0023(17)
C29 0.029(2) 0.024(2) 0.0157(19) -0.0008(15) 0.0003(16) 0.0061(17)
C30 0.025(2) 0.020(2) 0.0166(19) -0.0020(15) 0.0029(16) -0.0025(15)
C31 0.040(2) 0.025(2) 0.019(2) 0.0033(16) 0.0045(18) -0.0076(18)
C32 0.036(2) 0.020(2) 0.026(2) 0.0084(16) -0.0011(18) 0.0002(17)
C33 0.039(2) 0.019(2) 0.026(2) -0.0001(16) -0.0009(19) -0.0109(18)
C34 0.0151(18) 0.0140(18) 0.0140(18) -0.0010(13) 0.0044(14) -0.0027(14)
C35 0.0175(18) 0.0143(18) 0.0139(18) 0.0004(13) 0.0051(14) 0.0004(14)
C36 0.0154(18) 0.024(2) 0.0152(19) 0.0032(15) -0.0008(15) -0.0029(15)
C37 0.023(2) 0.023(2) 0.0153(19) -0.0033(15) 0.0027(16) -0.0095(16)
C38 0.026(2) 0.0145(19) 0.021(2) -0.0032(15) 0.0056(16) -0.0016(15)
C39 0.0168(19) 0.0182(19) 0.0157(18) 0.0011(14) 0.0000(15) -0.0011(15)
C40 0.0103(17) 0.0155(18) 0.0165(18) -0.0030(14) -0.0003(14) 0.0001(14)
C41 0.0122(18) 0.0195(19) 0.0136(18) -0.0038(14) 0.0006(14) -0.0013(14)
C42 0.022(2) 0.020(2) 0.0182(19) 0.0045(15) 0.0041(16) 0.0004(15)
C43 0.022(2) 0.012(2) 0.030(2) 0.0005(15) 0.0010(17) 0.0012(15)
C44 0.0166(19) 0.022(2) 0.020(2) -0.0070(15) 0.0042(15) -0.0003(15)
C45 0.0133(18) 0.0176(19) 0.0140(18) 0.0026(14) 0.0004(14) 0.0010(14)
C46 0.0154(18) 0.0094(17) 0.0189(19) -0.0005(13) -0.0028(15) 0.0006(14)
C47 0.0204(19) 0.0132(19) 0.0161(19) -0.0010(14) -0.0039(15) -0.0005(14)
C48 0.0221(19) 0.0102(18) 0.0182(19) 0.0006(14) 0.0070(15) 0.0020(14)
C49 0.0111(18) 0.0146(19) 0.033(2) 0.0038(15) 0.0007(16) 0.0000(14)
C50 0.0176(19) 0.0137(19) 0.025(2) -0.0020(15) -0.0062(16) -0.0025(14)
C51 0.025(2) 0.0107(18) 0.0171(19) 0.0003(14) 0.0019(15) 0.0010(14)
C52 0.0168(18) 0.0101(18) 0.0176(19) -0.0055(14) -0.0020(14) -0.0008(14)
C53 0.0194(19) 0.0126(18) 0.0158(18) -0.0026(14) -0.0014(15) 0.0003(14)
C54 0.0190(19) 0.023(2) 0.019(2) -0.0035(15) 0.0054(16) -0.0026(15)
C55 0.032(2) 0.019(2) 0.017(2) 0.0027(15) 0.0052(17) -0.0041(16)
C56 0.031(2) 0.018(2) 0.019(2) 0.0018(15) -0.0051(17) 0.0043(16)
C57 0.0190(19) 0.018(2) 0.019(2) -0.0048(15) -0.0009(15) 0.0026(15)
C58 0.095(6) 0.047(4) 0.224(11) 0.024(5) -0.051(7) 0.013(4)
Cl1 0.0646(11) 0.0846(13) 0.0621(11) 0.0315(8) 0.0066(8) 0.0217(8)
Cl2 0.0703(12) 0.0807(14) 0.0974(15) 0.0564(11) -0.0102(10) 0.0045(9)
F1 0.0182(11) 0.0177(11) 0.0185(11) -0.0017(8) 0.0000(8) 0.0039(8)
F2 0.0196(11) 0.0303(13) 0.0235(12) 0.0005(9) -0.0080(9) -0.0014(9)
F3 0.0339(13) 0.0262(12) 0.0226(12) -0.0066(9) -0.0060(10) -0.0071(10)
F4 0.0368(14) 0.0183(12) 0.0310(13) -0.0102(9) -0.0032(10) 0.0027(10)
F5 0.0243(12) 0.0173(11) 0.0269(12) -0.0032(9) -0.0064(9) 0.0064(9)
F6 0.0267(12) 0.0202(11) 0.0138(10) -0.0022(8) 0.0044(9) 0.0001(9)
F7 0.0410(14) 0.0213(12) 0.0229(12) 0.0082(9) 0.0055(10) 0.0014(10)
F8 0.0464(15) 0.0129(12) 0.0375(14) 0.0009(9) 0.0066(11) 0.0075(10)
F9 0.0352(13) 0.0193(12) 0.0242(12) -0.0076(9) 0.0055(10) 0.0036(9)
F10 0.0268(12) 0.0180(11) 0.0141(10) -0.0013(8) 0.0011(9) 0.0015(9)
F11 0.0184(11) 0.0246(11) 0.0151(11) -0.0061(8) 0.0009(8) 0.0006(9)
F12 0.0206(11) 0.0231(12) 0.0241(12) -0.0024(9) 0.0073(9) 0.0017(9)
F13 0.0137(11) 0.0312(13) 0.0383(14) -0.0027(10) 0.0017(10) -0.0017(9)
F14 0.0216(12) 0.0358(13) 0.0254(12) -0.0047(10) -0.0078(9) -0.0053(10)
F15 0.0218(11) 0.0258(12) 0.0178(11) -0.0078(9) -0.0005(9) -0.0010(9)
F16 0.0161(11) 0.0219(11) 0.0209(11) 0.0021(8) 0.0000(9) 0.0047(8)
F17 0.0215(12) 0.0352(13) 0.0259(12) -0.0001(10) 0.0091(10) -0.0025(10)
F18 0.0461(15) 0.0381(14) 0.0276(13) 0.0138(11) 0.0104(11) -0.0004(12)
F19 0.0422(15) 0.0296(13) 0.0299(13) 0.0112(10) 0.0002(11) 0.0118(11)
F20 0.0199(11) 0.0203(11) 0.0286(12) 0.0023(9) -0.0008(9) 0.0073(9)
N1 0.0233(17) 0.0147(16) 0.0157(16) 0.0004(12) -0.0011(13) 0.0010(12)
N2 0.0319(18) 0.0149(16) 0.0148(16) 0.0023(12) -0.0005(13) -0.0004(13)
N3 0.0168(16) 0.0157(16) 0.0134(15) 0.0019(12) 0.0012(12) -0.0011(12)
N4 0.0235(17) 0.0126(15) 0.0158(16) -0.0002(12) 0.0035(13) -0.0009(13)
N5 0.0154(15) 0.0152(16) 0.0131(15) -0.0015(11) 0.0021(12) 0.0005(12)
N6 0.0160(15) 0.0164(16) 0.0101(15) -0.0015(11) 0.0003(12) 0.0012(12)
P1 0.0269(5) 0.0153(5) 0.0160(5) 0.0016(4) -0.0006(4) -0.0051(4)
Zr1 0.01896(19) 0.01172(18) 0.01185(18) 0.00020(13) 0.00011(13) -0.00132(14)

loop_
_atom_type_symbol
_atom_type_description
_atom_type_scat_dispersion_real
_atom_type_scat_dispersion_imag
_atom_type_scat_source
C C 0.0033 0.0016 'International Tables Vol C Tables 4.2.6.8 and 6.1.1.4'
H H 0.0000 0.0000 'International Tables Vol C Tables 4.2.6.8 and 6.1.1.4'
B B 0.0013 0.0007 'International Tables Vol C Tables 4.2.6.8 and 6.1.1.4'
F F 0.0171 0.0103 'International Tables Vol C Tables 4.2.6.8 and 6.1.1.4'
P P 0.1023 0.0942 'International Tables Vol C Tables 4.2.6.8 and 6.1.1.4'
Zr Zr -2.9673 0.5597 'International Tables Vol C Tables 4.2.6.8 and 6.1.1.4'
Cl Cl 0.1484 0.1585 'International Tables Vol C Tables 4.2.6.8 and 6.1.1.4'
N N 0.0061 0.0033 'International Tables Vol C Tables 4.2.6.8 and 6.1.1.4'

loop_
_geom_angle_atom_site_label_1
_geom_angle_atom_site_label_2
_geom_angle_atom_site_label_3
_geom_angle
N5 B1 N3 106.3(3)
N5 B1 C24 118.2(3)
N3 B1 C24 115.5(3)
C52 B2 C40 113.5(3)
C52 B2 C34 101.7(3)
C40 B2 C34 113.5(3)
C52 B2 C46 114.2(3)
C40 B2 C46 101.8(3)
C34 B2 C46 112.7(3)
N1 C1 C3 109.0(3)
N1 C1 C2 122.4(3)
C3 C1 C2 128.6(3)
C1 C3 C4 106.8(3)
N2 C4 C3 108.6(3)
N2 C4 C5 122.4(4)
C3 C4 C5 129.0(4)
C7 C6 Zr1 86.0(2)
C12 C7 C8 117.2(3)
C12 C7 C6 121.6(3)
C8 C7 C6 120.8(3)
C9 C8 C7 121.4(4)
C8 C9 C10 120.3(4)
C9 C10 C11 119.0(4)
C12 C11 C10 120.9(4)
C11 C12 C7 121.1(3)
N3 C13 C15 107.6(3)
N3 C13 C14 124.0(3)
C15 C13 C14 128.4(3)
C13 C15 C16 106.9(3)
N4 C16 C15 109.3(3)
N4 C16 C17 122.0(3)
C15 C16 C17 128.6(3)
N5 C18 C20 107.8(3)
N5 C18 C19 124.2(3)
C20 C18 C19 127.9(3)
C18 C20 C21 106.9(3)
N6 C21 C20 109.1(3)
N6 C21 C22 122.7(3)
C20 C21 C22 128.0(3)
C25 C24 B1 114.2(3)
C26 C25 C30 116.8(3)
C26 C25 C24 120.6(3)
C30 C25 C24 122.7(3)
C27 C26 C25 122.5(4)
C26 C27 C28 120.0(4)
C29 C28 C27 118.8(4)
C28 C29 C30 121.0(4)
C29 C30 C25 121.0(3)
C35 C34 C39 113.1(3)
C35 C34 B2 127.7(3)
C39 C34 B2 119.1(3)
F1 C35 C36 114.9(3)
F1 C35 C34 121.0(3)
C36 C35 C34 124.1(3)
F2 C36 C37 119.3(3)
F2 C36 C35 120.9(3)
C37 C36 C35 119.8(3)
F3 C37 C38 121.5(3)
F3 C37 C36 120.0(3)
C38 C37 C36 118.5(3)
F4 C38 C37 119.8(3)
F4 C38 C39 120.2(3)
C37 C38 C39 120.1(3)
F5 C39 C38 116.1(3)
F5 C39 C34 119.5(3)
C38 C39 C34 124.4(3)
C41 C40 C45 113.0(3)
C41 C40 B2 119.4(3)
C45 C40 B2 127.4(3)
F6 C41 C42 115.9(3)
F6 C41 C40 119.3(3)
C42 C41 C40 124.8(3)
F7 C42 C43 120.1(3)
F7 C42 C41 120.5(3)
C43 C42 C41 119.4(3)
F8 C43 C44 120.9(3)
F8 C43 C42 120.4(3)
C44 C43 C42 118.6(3)
F9 C44 C43 119.6(3)
F9 C44 C45 120.3(3)
C43 C44 C45 120.1(3)
F10 C45 C44 115.2(3)
F10 C45 C40 120.8(3)
C44 C45 C40 123.9(3)
C47 C46 C51 113.4(3)
C47 C46 B2 126.4(3)
C51 C46 B2 120.0(3)
F11 C47 C48 115.2(3)
F11 C47 C46 121.3(3)
C48 C47 C46 123.5(3)
F12 C48 C49 119.2(3)
F12 C48 C47 120.6(3)
C49 C48 C47 120.2(3)
F13 C49 C48 120.2(3)
F13 C49 C50 120.9(3)
C48 C49 C50 118.9(3)
F14 C50 C49 120.2(3)
F14 C50 C51 120.6(3)
C49 C50 C51 119.2(3)
F15 C51 C50 115.9(3)
F15 C51 C46 119.3(3)
C50 C51 C46 124.8(3)
C57 C52 C53 112.6(3)
C57 C52 B2 127.5(3)
C53 C52 B2 119.5(3)
F16 C53 C54 116.4(3)
F16 C53 C52 119.0(3)
C54 C53 C52 124.6(3)
F17 C54 C53 120.4(3)
F17 C54 C55 119.8(3)
C53 C54 C55 119.8(3)
F18 C55 C56 121.0(3)
F18 C55 C54 120.2(3)
C56 C55 C54 118.8(3)
F19 C56 C55 120.3(3)
F19 C56 C57 120.3(3)
C55 C56 C57 119.4(3)
F20 C57 C56 115.2(3)
F20 C57 C52 120.1(3)
C56 C57 C52 124.8(3)
Cl2 C58 Cl1 121.3(4)
C1 N1 N2 107.8(3)
C1 N1 Zr1 178.6(3)
N2 N1 Zr1 71.01(17)
C4 N2 N1 107.8(3)
C4 N2 Zr1 177.7(3)
N1 N2 Zr1 70.96(17)
C13 N3 N4 109.6(3)
C13 N3 B1 135.5(3)
N4 N3 B1 112.8(3)
C16 N4 N3 106.6(3)
C16 N4 Zr1 142.2(2)
N3 N4 Zr1 111.2(2)
C18 N5 N6 109.3(3)
C18 N5 B1 135.0(3)
N6 N5 B1 113.9(3)
C21 N6 N5 106.9(3)
C21 N6 Zr1 140.9(2)
N5 N6 Zr1 111.60(19)
C31 P1 C32 101.08(19)
C31 P1 C33 103.17(19)
C32 P1 C33 103.15(19)
C31 P1 Zr1 115.30(13)
C32 P1 Zr1 118.02(13)
C33 P1 Zr1 114.09(13)
N1 Zr1 N2 38.04(11)
N1 Zr1 N6 129.08(11)
N2 Zr1 N6 99.50(10)
N1 Zr1 C6 103.10(13)
N2 Zr1 C6 101.99(13)
N6 Zr1 C6 115.27(12)
N1 Zr1 N4 92.82(11)
N2 Zr1 N4 110.42(12)
N6 Zr1 N4 75.94(10)
C6 Zr1 N4 143.55(12)
N1 Zr1 P1 81.54(8)
N2 Zr1 P1 118.28(8)
N6 Zr1 P1 138.38(7)
C6 Zr1 P1 75.22(10)
N4 Zr1 P1 75.01(8)

loop_
_geom_bond_atom_site_label_1
_geom_bond_atom_site_label_2
_geom_bond_distance
B1 N5 1.558(5)
B1 N3 1.560(5)
B1 C24 1.605(5)
B2 C52 1.654(5)
B2 C40 1.656(5)
B2 C34 1.655(5)
B2 C46 1.661(5)
C1 N1 1.344(5)
C1 C3 1.379(5)
C1 C2 1.502(5)
C3 C4 1.388(5)
C4 N2 1.348(5)
C4 C5 1.491(6)
C6 C7 1.474(5)
C6 Zr1 2.292(4)
C7 C12 1.400(5)
C7 C8 1.413(5)
C8 C9 1.385(5)
C9 C10 1.388(5)
C10 C11 1.394(5)
C11 C12 1.381(5)
C13 N3 1.353(5)
C13 C15 1.384(5)
C13 C14 1.494(5)
C15 C16 1.388(5)
C16 N4 1.353(5)
C16 C17 1.494(5)
C18 N5 1.353(4)
C18 C20 1.377(5)
C18 C19 1.497(5)
C20 C21 1.388(5)
C21 N6 1.348(4)
C21 C22 1.493(5)
C24 C25 1.516(5)
C25 C26 1.391(5)
C25 C30 1.402(5)
C26 C27 1.376(6)
C27 C28 1.390(6)
C28 C29 1.379(5)
C29 C30 1.388(5)
C31 P1 1.813(4)
C32 P1 1.821(4)
C33 P1 1.828(4)
C34 C35 1.388(5)
C34 C39 1.395(5)
C35 F1 1.350(4)
C35 C36 1.384(5)
C36 F2 1.347(4)
C36 C37 1.382(5)
C37 F3 1.340(4)
C37 C38 1.364(5)
C38 F4 1.358(4)
C38 C39 1.378(5)
C39 F5 1.359(4)
C40 C41 1.386(5)
C40 C45 1.394(5)
C41 F6 1.349(4)
C41 C42 1.380(5)
C42 F7 1.350(4)
C42 C43 1.375(5)
C43 F8 1.346(4)
C43 C44 1.372(5)
C44 F9 1.345(4)
C44 C45 1.382(5)
C45 F10 1.358(4)
C46 C47 1.388(5)
C46 C51 1.395(5)
C47 F11 1.348(4)
C47 C48 1.385(5)
C48 F12 1.347(4)
C48 C49 1.374(5)
C49 F13 1.341(4)
C49 C50 1.375(5)
C50 F14 1.349(4)
C50 C51 1.378(5)
C51 F15 1.355(4)
C52 C57 1.388(5)
C52 C53 1.395(5)
C53 F16 1.352(4)
C53 C54 1.369(5)
C54 F17 1.356(4)
C54 C55 1.375(5)
C55 F18 1.344(4)
C55 C56 1.372(5)
C56 F19 1.343(4)
C56 C57 1.380(5)
C57 F20 1.358(4)
C58 Cl2 1.611(8)
C58 Cl1 1.755(9)
N1 N2 1.399(4)
N1 Zr1 2.146(3)
N2 Zr1 2.146(3)
N3 N4 1.385(4)
N4 Zr1 2.291(3)
N5 N6 1.384(4)
N6 Zr1 2.279(3)
P1 Zr1 2.7445(11)

loop_
_geom_torsion_atom_site_label_1
_geom_torsion_atom_site_label_2
_geom_torsion_atom_site_label_3
_geom_torsion_atom_site_label_4
_geom_torsion
N1 C1 C3 C4 -0.4(4)
C2 C1 C3 C4 178.8(4)
C1 C3 C4 N2 1.1(5)
C1 C3 C4 C5 -177.2(5)
Zr1 C6 C7 C12 -95.1(3)
Zr1 C6 C7 C8 77.3(3)
C12 C7 C8 C9 0.0(5)
C6 C7 C8 C9 -172.7(4)
C7 C8 C9 C10 0.7(6)
C8 C9 C10 C11 -1.1(6)
C9 C10 C11 C12 0.7(6)
C10 C11 C12 C7 0.0(6)
C8 C7 C12 C11 -0.4(5)
C6 C7 C12 C11 172.2(3)
N3 C13 C15 C16 1.8(4)
C14 C13 C15 C16 -176.3(3)
C13 C15 C16 N4 -1.8(4)
C13 C15 C16 C17 177.7(4)
N5 C18 C20 C21 -1.2(4)
C19 C18 C20 C21 175.8(4)
C18 C20 C21 N6 1.0(4)
C18 C20 C21 C22 -175.9(4)
N5 B1 C24 C25 74.4(4)
N3 B1 C24 C25 -158.2(3)
B1 C24 C25 C26 101.4(4)
B1 C24 C25 C30 -76.9(4)
C30 C25 C26 C27 1.6(5)
C24 C25 C26 C27 -176.8(3)
C25 C26 C27 C28 -1.6(6)
C26 C27 C28 C29 0.2(6)
C27 C28 C29 C30 1.1(6)
C28 C29 C30 C25 -1.1(5)
C26 C25 C30 C29 -0.2(5)
C24 C25 C30 C29 178.2(3)
C52 B2 C34 C35 104.5(4)
C40 B2 C34 C35 -17.8(5)
C46 B2 C34 C35 -132.8(3)
C52 B2 C34 C39 -71.2(4)
C40 B2 C34 C39 166.5(3)
C46 B2 C34 C39 51.5(4)
C39 C34 C35 F1 177.8(3)
B2 C34 C35 F1 1.9(5)
C39 C34 C35 C36 -3.3(5)
B2 C34 C35 C36 -179.2(3)
F1 C35 C36 F2 0.1(5)
C34 C35 C36 F2 -178.9(3)
F1 C35 C36 C37 -179.7(3)
C34 C35 C36 C37 1.2(5)
F2 C36 C37 F3 1.2(5)
C35 C36 C37 F3 -179.0(3)
F2 C36 C37 C38 -178.3(3)
C35 C36 C37 C38 1.6(5)
F3 C37 C38 F4 -0.5(5)
C36 C37 C38 F4 178.9(3)
F3 C37 C38 C39 178.5(3)
C36 C37 C38 C39 -2.1(5)
F4 C38 C39 F5 -1.1(5)
C37 C38 C39 F5 179.8(3)
F4 C38 C39 C34 178.8(3)
C37 C38 C39 C34 -0.2(6)
C35 C34 C39 F5 -177.3(3)
B2 C34 C39 F5 -1.0(5)
C35 C34 C39 C38 2.8(5)
B2 C34 C39 C38 179.1(3)
C52 B2 C40 C41 -164.8(3)
C34 B2 C40 C41 -49.3(4)
C46 B2 C40 C41 72.1(4)
C52 B2 C40 C45 21.2(5)
C34 B2 C40 C45 136.7(3)
C46 B2 C40 C45 -101.9(4)
C45 C40 C41 F6 176.4(3)
B2 C40 C41 F6 1.6(5)
C45 C40 C41 C42 -4.0(5)
B2 C40 C41 C42 -178.8(3)
F6 C41 C42 F7 2.2(5)
C40 C41 C42 F7 -177.4(3)
F6 C41 C42 C43 -177.5(3)
C40 C41 C42 C43 2.9(6)
F7 C42 C43 F8 0.2(5)
C41 C42 C43 F8 179.9(3)
F7 C42 C43 C44 -179.9(3)
C41 C42 C43 C44 -0.2(5)
F8 C43 C44 F9 0.5(5)
C42 C43 C44 F9 -179.4(3)
F8 C43 C44 C45 179.0(3)
C42 C43 C44 C45 -0.9(5)
F9 C44 C45 F10 -1.0(5)
C43 C44 C45 F10 -179.5(3)
F9 C44 C45 C40 178.0(3)
C43 C44 C45 C40 -0.5(6)
C41 C40 C45 F10 -178.3(3)
B2 C40 C45 F10 -4.0(5)
C41 C40 C45 C44 2.8(5)
B2 C40 C45 C44 177.1(3)
C52 B2 C46 C47 136.0(4)
C40 B2 C46 C47 -101.4(4)
C34 B2 C46 C47 20.5(5)
C52 B2 C46 C51 -49.3(4)
C40 B2 C46 C51 73.3(4)
C34 B2 C46 C51 -164.7(3)
C51 C46 C47 F11 -177.7(3)
B2 C46 C47 F11 -2.7(5)
C51 C46 C47 C48 2.4(5)
B2 C46 C47 C48 177.4(3)
F11 C47 C48 F12 -2.1(5)
C46 C47 C48 F12 177.8(3)
F11 C47 C48 C49 179.5(3)
C46 C47 C48 C49 -0.5(5)
F12 C48 C49 F13 -0.2(5)
C47 C48 C49 F13 178.2(3)
F12 C48 C49 C50 -179.8(3)
C47 C48 C49 C50 -1.4(5)
F13 C49 C50 F14 1.1(5)
C48 C49 C50 F14 -179.4(3)
F13 C49 C50 C51 -178.3(3)
C48 C49 C50 C51 1.3(5)
F14 C50 C51 F15 1.9(5)
C49 C50 C51 F15 -178.7(3)
F14 C50 C51 C46 -178.6(3)
C49 C50 C51 C46 0.8(5)
C47 C46 C51 F15 177.0(3)
B2 C46 C51 F15 1.6(5)
C47 C46 C51 C50 -2.5(5)
B2 C46 C51 C50 -177.9(3)
C40 B2 C52 C57 -135.2(4)
C34 B2 C52 C57 102.5(4)
C46 B2 C52 C57 -19.2(5)
C40 B2 C52 C53 52.3(4)
C34 B2 C52 C53 -70.0(4)
C46 B2 C52 C53 168.3(3)
C57 C52 C53 F16 -177.2(3)
B2 C52 C53 F16 -3.7(5)
C57 C52 C53 C54 2.7(5)
B2 C52 C53 C54 176.2(3)
F16 C53 C54 F17 -1.5(5)
C52 C53 C54 F17 178.6(3)
F16 C53 C54 C55 177.3(3)
C52 C53 C54 C55 -2.6(6)
F17 C54 C55 F18 -0.5(5)
C53 C54 C55 F18 -179.4(3)
F17 C54 C55 C56 179.6(3)
C53 C54 C55 C56 0.8(5)
F18 C55 C56 F19 -0.3(6)
C54 C55 C56 F19 179.5(3)
F18 C55 C56 C57 -179.2(3)
C54 C55 C56 C57 0.6(6)
F19 C56 C57 F20 1.7(5)
C55 C56 C57 F20 -179.4(3)
F19 C56 C57 C52 -179.3(3)
C55 C56 C57 C52 -0.4(6)
C53 C52 C57 F20 177.8(3)
B2 C52 C57 F20 4.9(5)
C53 C52 C57 C56 -1.1(5)
B2 C52 C57 C56 -174.0(3)
C3 C1 N1 N2 -0.5(4)
C2 C1 N1 N2 -179.7(3)
C3 C4 N2 N1 -1.4(4)
C5 C4 N2 N1 177.1(4)
C1 N1 N2 C4 1.2(4)
Zr1 N1 N2 C4 -178.0(3)
C1 N1 N2 Zr1 179.1(3)
C15 C13 N3 N4 -1.3(4)
C14 C13 N3 N4 177.0(3)
C15 C13 N3 B1 -163.2(4)
C14 C13 N3 B1 15.0(6)
N5 B1 N3 C13 96.8(4)
C24 B1 N3 C13 -36.3(5)
N5 B1 N3 N4 -64.7(3)
C24 B1 N3 N4 162.1(3)
C15 C16 N4 N3 1.0(4)
C17 C16 N4 N3 -178.5(3)
C15 C16 N4 Zr1 -176.2(3)
C17 C16 N4 Zr1 4.3(6)
C13 N3 N4 C16 0.2(4)
B1 N3 N4 C16 166.5(3)
C13 N3 N4 Zr1 178.3(2)
B1 N3 N4 Zr1 -15.3(3)
C20 C18 N5 N6 0.9(4)
C19 C18 N5 N6 -176.2(3)
C20 C18 N5 B1 163.9(4)
C19 C18 N5 B1 -13.2(6)
N3 B1 N5 C18 -90.6(4)
C24 B1 N5 C18 41.0(5)
N3 B1 N5 N6 71.8(3)
C24 B1 N5 N6 -156.5(3)
C20 C21 N6 N5 -0.4(4)
C22 C21 N6 N5 176.7(3)
C20 C21 N6 Zr1 -170.2(3)
C22 C21 N6 Zr1 7.0(6)
C18 N5 N6 C21 -0.3(4)
B1 N5 N6 C21 -167.2(3)
C18 N5 N6 Zr1 172.8(2)
B1 N5 N6 Zr1 5.8(3)
N2 N1 Zr1 N6 -46.1(2)
N2 N1 Zr1 C6 92.8(2)
N2 N1 Zr1 N4 -120.26(19)
N2 N1 Zr1 P1 165.36(18)
N1 N2 Zr1 N6 145.44(18)
N1 N2 Zr1 C6 -96.0(2)
N1 N2 Zr1 N4 67.0(2)
N1 N2 Zr1 P1 -16.5(2)
C21 N6 Zr1 N1 28.0(4)
N5 N6 Zr1 N1 -141.4(2)
C21 N6 Zr1 N2 1.2(4)
N5 N6 Zr1 N2 -168.2(2)
C21 N6 Zr1 C6 -106.9(4)
N5 N6 Zr1 C6 83.6(2)
C21 N6 Zr1 N4 110.1(4)
N5 N6 Zr1 N4 -59.4(2)
C21 N6 Zr1 P1 156.9(3)
N5 N6 Zr1 P1 -12.5(3)
C7 C6 Zr1 N1 -122.6(2)
C7 C6 Zr1 N2 -83.6(2)
C7 C6 Zr1 N6 23.1(2)
C7 C6 Zr1 N4 123.8(2)
C7 C6 Zr1 P1 160.0(2)
C16 N4 Zr1 N1 12.2(4)
N3 N4 Zr1 N1 -164.9(2)
C16 N4 Zr1 N2 -22.4(4)
N3 N4 Zr1 N2 160.5(2)
C16 N4 Zr1 N6 -117.4(4)
N3 N4 Zr1 N6 65.4(2)
C16 N4 Zr1 C6 128.9(4)
N3 N4 Zr1 C6 -48.2(3)
C16 N4 Zr1 P1 92.7(4)
N3 N4 Zr1 P1 -84.4(2)
C31 P1 Zr1 N1 -175.19(18)
C32 P1 Zr1 N1 65.32(17)
C33 P1 Zr1 N1 -56.03(18)
C31 P1 Zr1 N2 -165.00(18)
C32 P1 Zr1 N2 75.50(19)
C33 P1 Zr1 N2 -45.84(19)
C31 P1 Zr1 N6 42.4(2)
C32 P1 Zr1 N6 -77.07(19)
C33 P1 Zr1 N6 161.59(19)
C31 P1 Zr1 C6 -69.15(19)
C32 P1 Zr1 C6 171.36(18)
C33 P1 Zr1 C6 50.01(18)
C31 P1 Zr1 N4 89.57(17)
C32 P1 Zr1 N4 -29.93(17)
C33 P1 Zr1 N4 -151.27(17)
